data_4511585
loop_
_publ_author_name
'SeethaLekshmi, Sunil'
'Varughese, Sunil'
'Giri, Lopamudra'
'Pedireddi, V. R.'

_publ_section_title
;
 Molecular Complexes of 4-Halophenylboronic Acids: A Systematic
 Exploration of Isostructurality and Structural Landscape
;
_journal_issue 8
_journal_name_full 'Crystal Growth &amp; Design'
_journal_page_first 4143
_journal_paper_doi 10.1021/cg500750p
_journal_volume 14
_journal_year 2014
_chemical_formula_moiety 'C12 H8 N2, C6 H6 B Cl O2'
_chemical_formula_sum 'C18 H14 B Cl N2 O2'
_chemical_formula_weight 336.57
_chemical_name_systematic
; 
 ? 
;
_space_group_IT_number 2
_symmetry_cell_setting triclinic
_symmetry_space_group_name_Hall '-P 1'
_symmetry_space_group_name_H-M 'P -1'
_atom_sites_solution_hydrogens geom
_atom_sites_solution_primary direct
_atom_sites_solution_secondary difmap
_audit_creation_method SHELXL-97
_cell_angle_alpha 80.167(14)
_cell_angle_beta 87.694(15)
_cell_angle_gamma 83.066(15)
_cell_formula_units_Z 2
_cell_length_a 6.939(4)
_cell_length_b 9.959(5)
_cell_length_c 12.125(7)
_cell_measurement_reflns_used 1107
_cell_measurement_temperature 301(2)
_cell_measurement_theta_max 27.5
_cell_measurement_theta_min 3.4
_cell_volume 819.4(8)
_computing_cell_refinement
;
CrystalClear-SM Expert 2.0 r14k (Rigaku, 2012)
;
_computing_data_collection
;
CrystalClear-SM Expert 2.0 r14k (Rigaku, 2012)
;
_computing_data_reduction
;
CrystalClear-SM Expert 2.0 r14k (Rigaku, 2012)
;
_computing_structure_refinement 'SHELXTL (Sheldrick, 1997)'
_computing_structure_solution 'SHELXTL (Sheldrick, 1990)'
_diffrn_ambient_temperature 301(2)
_diffrn_measured_fraction_theta_full 0.964
_diffrn_measured_fraction_theta_max 0.964
_diffrn_measurement_device_type
;
Rigaku Saturn724+ (4x4 bin mode)
;
_diffrn_measurement_method 'profile data from \w-scans'
_diffrn_radiation_monochromator graphite
_diffrn_radiation_source 'fine-focus sealed tube'
_diffrn_radiation_type MoK\a
_diffrn_radiation_wavelength 0.71073
_diffrn_reflns_av_R_equivalents 0.0388
_diffrn_reflns_av_sigmaI/netI 0.0659
_diffrn_reflns_limit_h_max 8
_diffrn_reflns_limit_h_min -8
_diffrn_reflns_limit_k_max 7
_diffrn_reflns_limit_k_min -12
_diffrn_reflns_limit_l_max 15
_diffrn_reflns_limit_l_min -15
_diffrn_reflns_number 6674
_diffrn_reflns_theta_full 26.50
_diffrn_reflns_theta_max 26.50
_diffrn_reflns_theta_min 3.38
_exptl_absorpt_coefficient_mu 0.245
_exptl_absorpt_correction_T_max 0.9301
_exptl_absorpt_correction_T_min 0.9301
_exptl_absorpt_correction_type multi-scan
_exptl_absorpt_process_details 'SADABS; Sheldrick, 1997'
_exptl_crystal_colour 'Pale yellow'
_exptl_crystal_density_diffrn 1.364
_exptl_crystal_density_method 'not measured'
_exptl_crystal_description Block
_exptl_crystal_F_000 348
_exptl_crystal_size_max 0.30
_exptl_crystal_size_mid 0.30
_exptl_crystal_size_min 0.30
_refine_diff_density_max 0.236
_refine_diff_density_min -0.198
_refine_diff_density_rms 0.036
_refine_ls_extinction_method none
_refine_ls_goodness_of_fit_ref 0.840
_refine_ls_hydrogen_treatment mixed
_refine_ls_matrix_type full
_refine_ls_number_parameters 225
_refine_ls_number_reflns 3286
_refine_ls_number_restraints 0
_refine_ls_restrained_S_all 0.840
_refine_ls_R_factor_all 0.0727
_refine_ls_R_factor_gt 0.0405
_refine_ls_shift/su_max 0.000
_refine_ls_shift/su_mean 0.000
_refine_ls_structure_factor_coef Fsqd
_refine_ls_weighting_details 'calc w=1/[\s^2^(Fo^2^)+(0.0358P)^2^+0.0000P] where P=(Fo^2^+2Fc^2^)/3'
_refine_ls_weighting_scheme calc
_refine_ls_wR_factor_gt 0.0813
_refine_ls_wR_factor_ref 0.0888
_reflns_number_gt 1916
_reflns_number_total 3286
_reflns_threshold_expression >2sigma(I)
_cod_data_source_file 10_clphen.CIF
_cod_data_source_block 10
_cod_depositor_comments
;
The following automatic conversions were performed:

'_symmetry_cell_setting' value 'Triclinic' changed to 'triclinic'
according to
/usr/data/users/saulius/crontab/automatic-downloads/rss-feeds/ACS/lib/dictionaries/cif_core.dic
dictionary named 'cif_core.dic' version 2.4.2 from
2011-04-26.

'_exptl_absorpt_correction_type' value 'Multi-scan'
changed to 'multi-scan' according to
/usr/data/users/saulius/crontab/automatic-downloads/rss-feeds/ACS/lib/dictionaries/cif_core.dic
dictionary named 'cif_core.dic' version 2.4.2 from 2011-04-26.

Automatic conversion script
Id: cif_fix_values 2281 2013-09-26 08:29:07Z andrius 

 Adding full bibliography for 4511578--4511594.cif.
;
_cod_original_cell_volume 819.5(8)
_cod_database_code 4511585

loop_
_symmetry_equiv_pos_as_xyz
'x, y, z'
'-x, -y, -z'

loop_
_atom_site_label
_atom_site_type_symbol
_atom_site_fract_x
_atom_site_fract_y
_atom_site_fract_z
_atom_site_U_iso_or_equiv
_atom_site_adp_type
_atom_site_occupancy
_atom_site_symmetry_multiplicity
_atom_site_calc_flag
_atom_site_refinement_flags
C8 C 0.2959(2) 0.80615(17) 0.55068(15) 0.0387(4) Uani 1 1 d .
C9 C 0.3315(3) 0.66276(18) 0.54859(17) 0.0520(5) Uani 1 1 d .
H9 H 0.3452 0.6317 0.4803 0.062 Uiso 1 1 calc R
C10 C 0.3456(3) 0.57195(19) 0.64413(19) 0.0597(6) Uani 1 1 d .
H10 H 0.3695 0.4787 0.6413 0.072 Uiso 1 1 calc R
C11 C 0.3247(3) 0.6162(2) 0.74873(18) 0.0612(6) Uani 1 1 d .
H11 H 0.3344 0.5516 0.8140 0.073 Uiso 1 1 calc R
C12 C 0.2905(3) 0.75149(19) 0.75569(16) 0.0542(5) Uani 1 1 d .
H12 H 0.2769 0.7792 0.8253 0.065 Uiso 1 1 calc R
C13 C 0.2755(2) 0.85070(17) 0.65664(15) 0.0400(4) Uani 1 1 d .
C15 C 0.2267(2) 1.07375(17) 0.56752(15) 0.0400(4) Uani 1 1 d .
C16 C 0.1894(3) 1.21751(19) 0.56975(18) 0.0546(6) Uani 1 1 d .
H16 H 0.1758 1.2494 0.6377 0.066 Uiso 1 1 calc R
C17 C 0.1741(3) 1.3071(2) 0.4720(2) 0.0649(6) Uani 1 1 d .
H17 H 0.1506 1.4007 0.4739 0.078 Uiso 1 1 calc R
C18 C 0.1928(3) 1.2624(2) 0.3680(2) 0.0636(6) Uani 1 1 d .
H18 H 0.1815 1.3264 0.3024 0.076 Uiso 1 1 calc R
C19 C 0.2272(3) 1.1274(2) 0.36233(16) 0.0553(5) Uani 1 1 d .
H19 H 0.2385 1.0990 0.2929 0.066 Uiso 1 1 calc R
C20 C 0.2460(2) 1.02872(18) 0.46170(14) 0.0409(5) Uani 1 1 d .
N7 N 0.2811(2) 0.89459(15) 0.45425(12) 0.0442(4) Uani 1 1 d .
N14 N 0.2420(2) 0.98485(14) 0.66447(12) 0.0424(4) Uani 1 1 d .
H1A H 0.809(3) 0.968(2) 0.1771(18) 0.094(8) Uiso 1 1 d .
H1B H 0.928(3) 0.920(2) -0.0691(18) 0.081(9) Uiso 1 1 d .
B1 B 0.7657(3) 0.8881(2) 0.04910(17) 0.0432(5) Uani 1 1 d .
C1 C 0.5826(2) 0.81239(17) 0.08613(14) 0.0404(4) Uani 1 1 d .
C2 C 0.5242(3) 0.71938(18) 0.02489(15) 0.0525(5) Uani 1 1 d .
H2 H 0.5976 0.7014 -0.0379 0.063 Uiso 1 1 calc R
C3 C 0.3618(3) 0.65237(18) 0.05318(15) 0.0558(5) Uani 1 1 d .
H3 H 0.3262 0.5906 0.0104 0.067 Uiso 1 1 calc R
C4 C 0.2539(3) 0.67941(17) 0.14636(15) 0.0442(5) Uani 1 1 d .
C5 C 0.3040(3) 0.76975(19) 0.20917(15) 0.0527(5) Uani 1 1 d .
H5 H 0.2286 0.7879 0.2712 0.063 Uiso 1 1 calc R
C6 C 0.4679(3) 0.83426(18) 0.17997(14) 0.0508(5) Uani 1 1 d .
H6 H 0.5032 0.8944 0.2243 0.061 Uiso 1 1 calc R
O1A O 0.84658(18) 0.96626(13) 0.11226(11) 0.0520(4) Uani 1 1 d .
O1B O 0.8436(2) 0.87667(15) -0.05360(11) 0.0602(4) Uani 1 1 d .
Cl4 Cl 0.04674(7) 0.59602(5) 0.18235(5) 0.0675(2) Uani 1 1 d .

loop_
_atom_site_aniso_label
_atom_site_aniso_U_11
_atom_site_aniso_U_22
_atom_site_aniso_U_33
_atom_site_aniso_U_23
_atom_site_aniso_U_13
_atom_site_aniso_U_12
C8 0.0313(10) 0.0441(10) 0.0439(11) -0.0141(9) 0.0022(9) -0.0081(8)
C9 0.0523(13) 0.0472(11) 0.0614(13) -0.0240(11) 0.0045(11) -0.0065(9)
C10 0.0581(14) 0.0408(11) 0.0811(16) -0.0120(12) 0.0003(12) -0.0073(10)
C11 0.0646(14) 0.0552(13) 0.0603(14) 0.0045(11) -0.0064(12) -0.0115(11)
C12 0.0633(14) 0.0574(13) 0.0433(11) -0.0070(10) -0.0021(10) -0.0140(10)
C13 0.0343(10) 0.0454(11) 0.0433(11) -0.0113(9) 0.0015(9) -0.0115(8)
C15 0.0308(10) 0.0432(10) 0.0498(11) -0.0153(9) 0.0035(9) -0.0109(8)
C16 0.0457(12) 0.0469(11) 0.0758(15) -0.0210(11) 0.0044(11) -0.0102(9)
C17 0.0464(13) 0.0426(11) 0.1039(19) -0.0061(13) -0.0044(13) -0.0065(10)
C18 0.0508(13) 0.0576(14) 0.0757(16) 0.0118(13) -0.0077(12) -0.0104(11)
C19 0.0463(12) 0.0675(14) 0.0500(12) -0.0006(11) -0.0006(10) -0.0111(10)
C20 0.0300(10) 0.0484(11) 0.0456(11) -0.0094(10) 0.0035(9) -0.0093(8)
N7 0.0429(9) 0.0502(9) 0.0431(9) -0.0157(8) 0.0032(7) -0.0098(7)
N14 0.0406(9) 0.0457(9) 0.0446(9) -0.0147(8) 0.0043(8) -0.0120(7)
B1 0.0483(14) 0.0444(12) 0.0373(12) -0.0099(10) -0.0033(11) -0.0011(10)
C1 0.0452(11) 0.0416(10) 0.0339(9) -0.0059(9) -0.0033(9) -0.0019(8)
C2 0.0608(13) 0.0566(12) 0.0438(11) -0.0176(10) 0.0093(10) -0.0123(10)
C3 0.0720(14) 0.0524(12) 0.0491(12) -0.0175(10) 0.0014(11) -0.0198(11)
C4 0.0449(11) 0.0422(10) 0.0444(11) -0.0023(9) -0.0040(9) -0.0067(9)
C5 0.0498(13) 0.0649(13) 0.0466(11) -0.0183(11) 0.0070(10) -0.0095(10)
C6 0.0493(12) 0.0604(12) 0.0493(11) -0.0238(10) 0.0005(10) -0.0116(10)
O1A 0.0556(9) 0.0647(9) 0.0418(8) -0.0191(7) 0.0096(7) -0.0205(7)
O1B 0.0677(10) 0.0764(10) 0.0441(8) -0.0210(7) 0.0138(8) -0.0279(9)
Cl4 0.0615(4) 0.0593(3) 0.0820(4) -0.0038(3) 0.0049(3) -0.0226(3)

loop_
_atom_type_symbol
_atom_type_description
_atom_type_scat_dispersion_real
_atom_type_scat_dispersion_imag
_atom_type_scat_source
C C 0.0033 0.0016 'International Tables Vol C Tables 4.2.6.8 and 6.1.1.4'
H H 0.0000 0.0000 'International Tables Vol C Tables 4.2.6.8 and 6.1.1.4'
B B 0.0013 0.0007 'International Tables Vol C Tables 4.2.6.8 and 6.1.1.4'
N N 0.0061 0.0033 'International Tables Vol C Tables 4.2.6.8 and 6.1.1.4'
O O 0.0106 0.0060 'International Tables Vol C Tables 4.2.6.8 and 6.1.1.4'
Cl Cl 0.1484 0.1585 'International Tables Vol C Tables 4.2.6.8 and 6.1.1.4'

loop_
_geom_angle_atom_site_label_1
_geom_angle_atom_site_label_2
_geom_angle_atom_site_label_3
_geom_angle
N7 C8 C9 119.56(17)
N7 C8 C13 122.03(15)
C9 C8 C13 118.40(17)
C10 C9 C8 120.71(18)
C9 C10 C11 120.80(18)
C12 C11 C10 121.01(19)
C11 C12 C13 119.90(19)
N14 C13 C12 119.44(17)
N14 C13 C8 121.38(16)
C12 C13 C8 119.18(16)
N14 C15 C20 121.86(15)
N14 C15 C16 119.50(17)
C20 C15 C16 118.64(17)
C17 C16 C15 119.50(19)
C16 C17 C18 121.68(19)
C19 C18 C17 120.7(2)
C18 C19 C20 120.3(2)
N7 C20 C19 119.41(17)
N7 C20 C15 121.36(16)
C19 C20 C15 119.22(17)
C8 N7 C20 116.78(15)
C15 N14 C13 116.58(15)
O1B B1 O1A 118.76(17)
O1B B1 C1 117.12(18)
O1A B1 C1 124.10(15)
C2 C1 C6 116.00(16)
C2 C1 B1 120.84(15)
C6 C1 B1 123.15(17)
C3 C2 C1 122.81(15)
C4 C3 C2 118.29(18)
C5 C4 C3 121.39(17)
C5 C4 Cl4 119.94(14)
C3 C4 Cl4 118.66(15)
C4 C5 C6 119.26(15)
C5 C6 C1 122.24(18)

loop_
_geom_bond_atom_site_label_1
_geom_bond_atom_site_label_2
_geom_bond_distance
C8 N7 1.338(2)
C8 C9 1.424(2)
C8 C13 1.426(2)
C9 C10 1.341(3)
C10 C11 1.409(3)
C11 C12 1.356(3)
C12 C13 1.418(2)
C13 N14 1.347(2)
C15 N14 1.345(2)
C15 C20 1.426(2)
C15 C16 1.429(2)
C16 C17 1.356(3)
C17 C18 1.403(3)
C18 C19 1.349(3)
C19 C20 1.419(2)
C20 N7 1.346(2)
B1 O1B 1.355(2)
B1 O1A 1.361(2)
B1 C1 1.566(3)
C1 C2 1.387(2)
C1 C6 1.395(2)
C2 C3 1.380(2)
C3 C4 1.377(2)
C4 C5 1.357(2)
C4 Cl4 1.7495(19)
C5 C6 1.377(2)
